data_2227280
loop_
_publ_author_name
'Ma, Cong-Hui'
'Li, Xiao-Feng'
'An, Yan'
'Wen, Yong-Hong'

_publ_section_title
;
 3-[2-(1,3-Benzothiazol-2-ylsulfanyl)ethyl]-1,3-oxazolidin-2-one
;
_journal_coeditor_code BV2154
_journal_issue 10
_journal_name_full 'Acta Crystallographica Section E'
_journal_page_first o2472
_journal_paper_doi 10.1107/S1600536810034264
_journal_volume 66
_journal_year 2010
_chemical_formula_iupac 'C12 H12 N2 O2 S2'
_chemical_formula_moiety 'C12 H12 N2 O2 S2'
_chemical_formula_sum 'C12 H12 N2 O2 S2'
_chemical_formula_weight 280.36
_chemical_name_systematic
;
3-[2-(1,3-Benzothiazol-2-ylsulfanyl)ethyl]-1,3-oxazolidin-2-one
;
_space_group_IT_number 2
_symmetry_cell_setting triclinic
_symmetry_space_group_name_Hall '-P 1'
_symmetry_space_group_name_H-M 'P -1'
_atom_sites_solution_hydrogens geom
_atom_sites_solution_primary direct
_atom_sites_solution_secondary difmap
_audit_creation_method SHELXL-97
_cell_angle_alpha 99.864(5)
_cell_angle_beta 97.715(5)
_cell_angle_gamma 97.011(5)
_cell_formula_units_Z 2
_cell_length_a 6.5804(4)
_cell_length_b 7.8331(5)
_cell_length_c 12.5890(7)
_cell_measurement_reflns_used 2669
_cell_measurement_temperature 293(2)
_cell_measurement_theta_max 72.2354
_cell_measurement_theta_min 3.5990
_cell_volume 626.49(7)
_computing_cell_refinement 'CrysAlis CCD (Oxford Diffraction, 2005)'
_computing_data_collection 'CrysAlis CCD (Oxford Diffraction, 2005)'
_computing_data_reduction 'CrysAlis RED (Oxford Diffraction, 2005)'
_computing_molecular_graphics 'SHELXTL (Sheldrick, 2008)'
_computing_publication_material 'OLEX2 (Dolomanov <i>et al.</i>, 2009)'
_computing_structure_refinement 'SHELXL97 (Sheldrick, 2008)'
_computing_structure_solution 'SHELXS97 (Sheldrick, 2008)'
_diffrn_ambient_temperature 293(2)
_diffrn_detector_area_resol_mean 16.0355
_diffrn_measured_fraction_theta_full 0.968
_diffrn_measured_fraction_theta_max 0.968
_diffrn_measurement_device_type 'Oxford Diffraction Xcalibur Sapphire3'
_diffrn_measurement_method '\w scans'
_diffrn_radiation_monochromator graphite
_diffrn_radiation_source 'Enhance (Cu) X-ray Source'
_diffrn_radiation_type CuK\a
_diffrn_radiation_wavelength 1.54184
_diffrn_reflns_av_R_equivalents 0.0197
_diffrn_reflns_av_sigmaI/netI 0.0231
_diffrn_reflns_limit_h_max 5
_diffrn_reflns_limit_h_min -7
_diffrn_reflns_limit_k_max 8
_diffrn_reflns_limit_k_min -9
_diffrn_reflns_limit_l_max 15
_diffrn_reflns_limit_l_min -15
_diffrn_reflns_number 4029
_diffrn_reflns_theta_full 72.37
_diffrn_reflns_theta_max 72.37
_diffrn_reflns_theta_min 3.61
_exptl_absorpt_coefficient_mu 3.825
_exptl_absorpt_correction_T_max 1.00000
_exptl_absorpt_correction_T_min 0.57149
_exptl_absorpt_correction_type multi-scan
_exptl_absorpt_process_details '(CrysAlis RED; Oxford Diffraction, 2005)'
_exptl_crystal_colour colourless
_exptl_crystal_density_diffrn 1.486
_exptl_crystal_density_method 'not measured'
_exptl_crystal_description rhombus
_exptl_crystal_F_000 292
_exptl_crystal_size_max 0.16
_exptl_crystal_size_mid 0.14
_exptl_crystal_size_min 0.10
_refine_diff_density_max 0.249
_refine_diff_density_min -0.380
_refine_ls_extinction_method none
_refine_ls_goodness_of_fit_ref 1.046
_refine_ls_hydrogen_treatment constr
_refine_ls_matrix_type full
_refine_ls_number_parameters 163
_refine_ls_number_reflns 2396
_refine_ls_number_restraints 0
_refine_ls_restrained_S_all 1.046
_refine_ls_R_factor_all 0.0427
_refine_ls_R_factor_gt 0.0385
_refine_ls_shift/su_max 0.000
_refine_ls_shift/su_mean 0.000
_refine_ls_structure_factor_coef Fsqd
_refine_ls_weighting_details 'calc w=1/[\s^2^(Fo^2^)+(0.0810P)^2^+0.0080P] where P=(Fo^2^+2Fc^2^)/3'
_refine_ls_weighting_scheme calc
_refine_ls_wR_factor_gt 0.1076
_refine_ls_wR_factor_ref 0.1105
_reflns_number_gt 2081
_reflns_number_total 2396
_reflns_threshold_expression I>2sigma(I)
_cod_data_source_file bv2154.cif
_cod_data_source_block I
_cod_database_code 2227280
_cod_database_fobs_code 2227280

loop_
_symmetry_equiv_pos_as_xyz
'x, y, z'
'-x, -y, -z'

loop_
_atom_site_type_symbol
_atom_site_label
_atom_site_fract_x
_atom_site_fract_y
_atom_site_fract_z
_atom_site_U_iso_or_equiv
_atom_site_adp_type
_atom_site_calc_flag
_atom_site_refinement_flags
_atom_site_occupancy
_atom_site_disorder_assembly
_atom_site_disorder_group
S S1 0.35142(6) 0.68528(6) 0.47728(3) 0.04252(17) Uani d . 1 . .
S S2 -0.03291(7) 0.79117(6) 0.57333(4) 0.04677(17) Uani d . 1 . .
O O1 0.2992(3) 1.2011(2) 0.90981(13) 0.0693(5) Uani d . 1 . .
O O2 0.6287(3) 1.1616(2) 0.95686(12) 0.0661(4) Uani d . 1 . .
N N1 -0.0218(2) 0.6472(2) 0.36963(12) 0.0407(3) Uani d . 1 . .
N N2 0.4734(2) 1.0512(2) 0.78894(12) 0.0465(4) Uani d . 1 . .
C C1 0.1020(3) 0.5814(2) 0.29599(14) 0.0370(4) Uani d . 1 . .
C C2 0.0334(3) 0.5093(3) 0.18583(15) 0.0466(4) Uani d . 1 . .
H H2 -0.1048 0.5029 0.1556 0.056 Uiso calc R 1 . .
C C3 0.1746(3) 0.4474(3) 0.12252(15) 0.0500(4) Uani d . 1 . .
H H3 0.1301 0.3982 0.0492 0.060 Uiso calc R 1 . .
C C4 0.3836(3) 0.4578(2) 0.16706(16) 0.0474(4) Uani d . 1 . .
H H4 0.4757 0.4152 0.1228 0.057 Uiso calc R 1 . .
C C5 0.4548(3) 0.5301(2) 0.27549(15) 0.0424(4) Uani d . 1 . .
H H5 0.5937 0.5382 0.3050 0.051 Uiso calc R 1 . .
C C6 0.3115(3) 0.5908(2) 0.33941(14) 0.0358(3) Uani d . 1 . .
C C7 0.0866(3) 0.7046(2) 0.46521(14) 0.0370(4) Uani d . 1 . .
C C8 0.1759(3) 0.8424(2) 0.68809(14) 0.0441(4) Uani d . 1 . .
H H8A 0.1174 0.8441 0.7549 0.053 Uiso calc R 1 . .
H H8B 0.2621 0.7503 0.6824 0.053 Uiso calc R 1 . .
C C9 0.3115(3) 1.0177(2) 0.69552(15) 0.0474(4) Uani d . 1 . .
H H9A 0.3729 1.0166 0.6296 0.057 Uiso calc R 1 . .
H H9B 0.2267 1.1109 0.7014 0.057 Uiso calc R 1 . .
C C10 0.6791(3) 1.0058(3) 0.78669(19) 0.0533(5) Uani d . 1 . .
H H10A 0.7520 1.0668 0.7389 0.064 Uiso calc R 1 . .
H H10B 0.6755 0.8806 0.7642 0.064 Uiso calc R 1 . .
C C11 0.7754(4) 1.0685(4) 0.9048(2) 0.0683(6) Uani d . 1 . .
H H11A 0.8023 0.9698 0.9390 0.082 Uiso calc R 1 . .
H H11B 0.9054 1.1453 0.9106 0.082 Uiso calc R 1 . .
C C12 0.4514(3) 1.1428(2) 0.88637(15) 0.0480(4) Uani d . 1 . .

loop_
_atom_site_aniso_label
_atom_site_aniso_U_11
_atom_site_aniso_U_22
_atom_site_aniso_U_33
_atom_site_aniso_U_12
_atom_site_aniso_U_13
_atom_site_aniso_U_23
S1 0.0296(2) 0.0517(3) 0.0405(3) 0.00659(18) -0.00164(17) -0.00180(18)
S2 0.0372(3) 0.0556(3) 0.0451(3) 0.0092(2) 0.00809(19) -0.0001(2)
O1 0.0739(11) 0.0767(11) 0.0617(9) 0.0256(9) 0.0276(8) 0.0019(8)
O2 0.0723(10) 0.0682(10) 0.0476(8) 0.0023(8) -0.0068(7) 0.0007(7)
N1 0.0317(7) 0.0481(8) 0.0408(8) 0.0079(6) 0.0018(6) 0.0062(6)
N2 0.0426(9) 0.0500(8) 0.0431(8) 0.0105(7) 0.0052(7) -0.0030(7)
C1 0.0337(8) 0.0381(8) 0.0395(8) 0.0059(6) 0.0031(7) 0.0097(7)
C2 0.0420(10) 0.0542(10) 0.0397(9) 0.0055(8) -0.0022(7) 0.0063(8)
C3 0.0567(11) 0.0524(10) 0.0382(9) 0.0068(9) 0.0046(8) 0.0043(8)
C4 0.0509(11) 0.0448(9) 0.0485(10) 0.0101(8) 0.0163(8) 0.0055(8)
C5 0.0355(9) 0.0411(9) 0.0497(10) 0.0065(7) 0.0073(7) 0.0055(7)
C6 0.0325(8) 0.0348(7) 0.0380(8) 0.0026(6) 0.0021(6) 0.0055(6)
C7 0.0304(8) 0.0379(8) 0.0412(9) 0.0049(6) 0.0027(7) 0.0055(7)
C8 0.0489(10) 0.0438(9) 0.0393(9) 0.0074(8) 0.0074(8) 0.0061(7)
C9 0.0554(11) 0.0409(9) 0.0434(9) 0.0079(8) 0.0032(8) 0.0044(7)
C10 0.0478(11) 0.0488(10) 0.0680(13) 0.0128(8) 0.0168(10) 0.0146(9)
C11 0.0440(12) 0.0807(16) 0.0786(16) 0.0031(11) -0.0035(11) 0.0250(13)
C12 0.0544(11) 0.0448(9) 0.0431(10) 0.0062(8) 0.0100(8) 0.0028(8)

loop_
_atom_type_symbol
_atom_type_description
_atom_type_scat_dispersion_real
_atom_type_scat_dispersion_imag
_atom_type_scat_source
C C 0.0181 0.0091 'International Tables Vol C Tables 4.2.6.8 and 6.1.1.4'
H H 0.0000 0.0000 'International Tables Vol C Tables 4.2.6.8 and 6.1.1.4'
N N 0.0311 0.0180 'International Tables Vol C Tables 4.2.6.8 and 6.1.1.4'
S S 0.3331 0.5567 'International Tables Vol C Tables 4.2.6.8 and 6.1.1.4'
O O 0.0492 0.0322 'International Tables Vol C Tables 4.2.6.8 and 6.1.1.4'

loop_
_geom_angle_atom_site_label_1
_geom_angle_atom_site_label_2
_geom_angle_atom_site_label_3
_geom_angle_site_symmetry_1
_geom_angle_site_symmetry_3
_geom_angle
_geom_angle_publ_flag
C6 S1 C7 . . 88.66(8) ?
C7 S2 C8 . . 103.28(8) ?
C12 O2 C11 . . 109.30(16) ?
C7 N1 C1 . . 110.61(14) ?
C12 N2 C9 . . 122.28(17) ?
C12 N2 C10 . . 112.88(17) ?
C9 N2 C10 . . 124.61(16) ?
N1 C1 C2 . . 125.28(16) ?
N1 C1 C6 . . 115.23(15) ?
C2 C1 C6 . . 119.48(17) ?
C3 C2 C1 . . 118.82(18) ?
C3 C2 H2 . . 120.6 ?
C1 C2 H2 . . 120.6 ?
C2 C3 C4 . . 121.05(18) ?
C2 C3 H3 . . 119.5 ?
C4 C3 H3 . . 119.5 ?
C5 C4 C3 . . 120.99(18) ?
C5 C4 H4 . . 119.5 ?
C3 C4 H4 . . 119.5 ?
C4 C5 C6 . . 117.81(17) ?
C4 C5 H5 . . 121.1 ?
C6 C5 H5 . . 121.1 ?
C5 C6 C1 . . 121.83(16) ?
C5 C6 S1 . . 128.83(14) ?
C1 C6 S1 . . 109.34(13) ?
N1 C7 S2 . . 119.85(13) ?
N1 C7 S1 . . 116.15(13) ?
S2 C7 S1 . . 123.99(10) ?
C9 C8 S2 . . 113.55(13) ?
C9 C8 H8A . . 108.9 ?
S2 C8 H8A . . 108.9 ?
C9 C8 H8B . . 108.9 ?
S2 C8 H8B . . 108.9 ?
H8A C8 H8B . . 107.7 ?
N2 C9 C8 . . 110.74(16) ?
N2 C9 H9A . . 109.5 ?
C8 C9 H9A . . 109.5 ?
N2 C9 H9B . . 109.5 ?
C8 C9 H9B . . 109.5 ?
H9A C9 H9B . . 108.1 ?
N2 C10 C11 . . 100.92(18) ?
N2 C10 H10A . . 111.6 ?
C11 C10 H10A . . 111.6 ?
N2 C10 H10B . . 111.6 ?
C11 C10 H10B . . 111.6 ?
H10A C10 H10B . . 109.4 ?
O2 C11 C10 . . 106.53(17) ?
O2 C11 H11A . . 110.4 ?
C10 C11 H11A . . 110.4 ?
O2 C11 H11B . . 110.4 ?
C10 C11 H11B . . 110.4 ?
H11A C11 H11B . . 108.6 ?
O1 C12 O2 . . 123.44(19) ?
O1 C12 N2 . . 126.8(2) ?
O2 C12 N2 . . 109.76(17) ?

loop_
_geom_bond_atom_site_label_1
_geom_bond_atom_site_label_2
_geom_bond_site_symmetry_2
_geom_bond_distance
_geom_bond_publ_flag
S1 C6 . 1.7376(17) ?
S1 C7 . 1.7564(17) ?
S2 C7 . 1.7412(17) ?
S2 C8 . 1.8083(19) ?
O1 C12 . 1.202(2) ?
O2 C12 . 1.343(2) ?
O2 C11 . 1.439(3) ?
N1 C7 . 1.290(2) ?
N1 C1 . 1.389(2) ?
N2 C12 . 1.346(2) ?
N2 C9 . 1.441(2) ?
N2 C10 . 1.444(3) ?
C1 C2 . 1.396(2) ?
C1 C6 . 1.401(2) ?
C2 C3 . 1.382(3) ?
C2 H2 . 0.9300 ?
C3 C4 . 1.401(3) ?
C3 H3 . 0.9300 ?
C4 C5 . 1.379(3) ?
C4 H4 . 0.9300 ?
C5 C6 . 1.394(2) ?
C5 H5 . 0.9300 ?
C8 C9 . 1.525(3) ?
C8 H8A . 0.9700 ?
C8 H8B . 0.9700 ?
C9 H9A . 0.9700 ?
C9 H9B . 0.9700 ?
C10 C11 . 1.509(3) ?
C10 H10A . 0.9700 ?
C10 H10B . 0.9700 ?
C11 H11A . 0.9700 ?
C11 H11B . 0.9700 ?

loop_
_geom_hbond_atom_site_label_D
_geom_hbond_atom_site_label_H
_geom_hbond_atom_site_label_A
_geom_hbond_site_symmetry_A
_geom_hbond_distance_DH
_geom_hbond_distance_HA
_geom_hbond_distance_DA
_geom_hbond_angle_DHA
C11 H11B O1 1_655 0.97 2.58 3.466(3) 152.3
C3 H3 O1 1_544 0.93 2.59 3.282(2) 131.5
C5 H5 N1 1_655 0.93 2.54 3.445(2) 163.3

loop_
_geom_torsion_atom_site_label_1
_geom_torsion_atom_site_label_2
_geom_torsion_atom_site_label_3
_geom_torsion_atom_site_label_4
_geom_torsion_site_symmetry_1
_geom_torsion_site_symmetry_2
_geom_torsion_site_symmetry_3
_geom_torsion_site_symmetry_4
_geom_torsion
_geom_torsion_publ_flag
C7 N1 C1 C2 . . . . 179.93(17) ?
C7 N1 C1 C6 . . . . 0.0(2) ?
N1 C1 C2 C3 . . . . -179.38(17) ?
C6 C1 C2 C3 . . . . 0.5(3) ?
C1 C2 C3 C4 . . . . -0.6(3) ?
C2 C3 C4 C5 . . . . 0.0(3) ?
C3 C4 C5 C6 . . . . 0.7(3) ?
C4 C5 C6 C1 . . . . -0.7(3) ?
C4 C5 C6 S1 . . . . 179.22(14) ?
N1 C1 C6 C5 . . . . -179.97(15) ?
C2 C1 C6 C5 . . . . 0.1(3) ?
N1 C1 C6 S1 . . . . 0.08(19) ?
C2 C1 C6 S1 . . . . -179.82(14) ?
C7 S1 C6 C5 . . . . 179.93(17) ?
C7 S1 C6 C1 . . . . -0.13(13) ?
C1 N1 C7 S2 . . . . -179.04(12) ?
C1 N1 C7 S1 . . . . -0.14(19) ?
C8 S2 C7 N1 . . . . 177.42(14) ?
C8 S2 C7 S1 . . . . -1.39(13) ?
C6 S1 C7 N1 . . . . 0.16(14) ?
C6 S1 C7 S2 . . . . 179.01(12) ?
C7 S2 C8 C9 . . . . 82.41(15) ?
C12 N2 C9 C8 . . . . -92.9(2) ?
C10 N2 C9 C8 . . . . 92.9(2) ?
S2 C8 C9 N2 . . . . 179.53(12) ?
C12 N2 C10 C11 . . . . 6.1(2) ?
C9 N2 C10 C11 . . . . -179.26(19) ?
C12 O2 C11 C10 . . . . 7.0(3) ?
N2 C10 C11 O2 . . . . -7.6(2) ?
C11 O2 C12 O1 . . . . 176.9(2) ?
C11 O2 C12 N2 . . . . -3.2(2) ?
C9 N2 C12 O1 . . . . 3.0(3) ?
C10 N2 C12 O1 . . . . 177.8(2) ?
C9 N2 C12 O2 . . . . -176.91(16) ?
C10 N2 C12 O2 . . . . -2.1(2) ?

loop_
_cod_related_entry_id
_cod_related_entry_database
_cod_related_entry_code
1 ChemSpider 24745878
